data_7107342
loop_
_publ_author_name
'Francelin Bouillere'
'Debby Feytens'
'Didier Gori'
'Regis Guillot'
'Cyrille Kouklovsky'
'Emeric Miclet'
'Valerie Alezra'

_publ_section_title
;
 Constrained a/V-peptides: a new stable extended structure in solution
 without any hydrogen bond and characterized by a four-fold symmetry
;
_journal_name_full Chem.Commun.
_journal_page_first 1982
_journal_paper_doi 10.1039/c2cc16852a
_journal_volume 48
_journal_year 2012
_chemical_absolute_configuration rmad
_chemical_formula_moiety 'C18 H30 N2 O5'
_chemical_formula_sum 'C18 H30 N2 O5'
_chemical_formula_weight 354.44
_space_group_IT_number 4
_symmetry_cell_setting monoclinic
_symmetry_Int_Tables_number 4
_symmetry_space_group_name_Hall 'P 2yb'
_symmetry_space_group_name_H-M 'P 1 21 1'
_atom_sites_solution_hydrogens geom
_atom_sites_solution_primary direct
_atom_sites_solution_secondary difmap
_audit_creation_method SHELXL-97
_cell_angle_alpha 90.00
_cell_angle_beta 96.0450(10)
_cell_angle_gamma 90.00
_cell_formula_units_Z 2
_cell_length_a 5.7347(3)
_cell_length_b 17.0484(9)
_cell_length_c 10.2113(6)
_cell_measurement_reflns_used 6917
_cell_measurement_temperature 100(1)
_cell_measurement_theta_max 39.92
_cell_measurement_theta_min 2.33
_cell_volume 992.78(9)
_computing_cell_refinement 'Bruker SMART'
_computing_data_collection 'Bruker SMART'
_computing_data_reduction 'Bruker SAINT'
_computing_structure_refinement 'SHELXL-97 (Sheldrick, 1997)'
_computing_structure_solution 'SHELXS-97 (Sheldrick, 1997)'
_diffrn_ambient_temperature 100(1)
_diffrn_measured_fraction_theta_full 0.999
_diffrn_measured_fraction_theta_max 0.911
_diffrn_measurement_device_type 'CCD area detector'
_diffrn_measurement_method 'phi and omega scans'
_diffrn_radiation_monochromator graphite
_diffrn_radiation_probe x-ray
_diffrn_radiation_type MoK\a
_diffrn_radiation_wavelength 0.71073
_diffrn_reflns_av_R_equivalents 0.0345
_diffrn_reflns_av_sigmaI/netI 0.0486
_diffrn_reflns_limit_h_max 7
_diffrn_reflns_limit_h_min -10
_diffrn_reflns_limit_k_max 24
_diffrn_reflns_limit_k_min -30
_diffrn_reflns_limit_l_max 16
_diffrn_reflns_limit_l_min -18
_diffrn_reflns_number 19619
_diffrn_reflns_theta_full 25.00
_diffrn_reflns_theta_max 40.60
_diffrn_reflns_theta_min 2.01
_diffrn_source 'fine-focus sealed tube'
_diffrn_source_type 'kappa X8 APEX II Bruker ICMMO'
_exptl_absorpt_coefficient_mu 0.086
_exptl_absorpt_correction_T_max 0.9957
_exptl_absorpt_correction_T_min 0.9763
_exptl_absorpt_correction_type psi-scan
_exptl_absorpt_process_details SADABS
_exptl_crystal_colour colorless
_exptl_crystal_density_diffrn 1.186
_exptl_crystal_density_method 'not measured'
_exptl_crystal_description plate
_exptl_crystal_F_000 384
_exptl_crystal_size_max 0.28
_exptl_crystal_size_mid 0.11
_exptl_crystal_size_min 0.05
_refine_diff_density_max 0.379
_refine_diff_density_min -0.252
_refine_diff_density_rms 0.052
_refine_ls_abs_structure_details 'Flack H D (1983), Acta Cryst. A39, 876-881'
_refine_ls_abs_structure_Flack 0.1(3)
_refine_ls_extinction_method none
_refine_ls_goodness_of_fit_ref 1.014
_refine_ls_hydrogen_treatment constr
_refine_ls_matrix_type full
_refine_ls_number_parameters 232
_refine_ls_number_reflns 9587
_refine_ls_number_restraints 1
_refine_ls_restrained_S_all 1.014
_refine_ls_R_factor_all 0.0525
_refine_ls_R_factor_gt 0.0414
_refine_ls_shift/su_max 0.001
_refine_ls_shift/su_mean 0.000
_refine_ls_structure_factor_coef Fsqd
_refine_ls_weighting_details 'calc w=1/[\s^2^(Fo^2^)+(0.0610P)^2^+0.0000P] where P=(Fo^2^+2Fc^2^)/3'
_refine_ls_weighting_scheme calc
_refine_ls_wR_factor_gt 0.1001
_refine_ls_wR_factor_ref 0.1053
_reflns_number_gt 8202
_reflns_number_total 9587
_reflns_threshold_expression >2sigma(I)
_cod_data_source_file c2cc16852a.txt
_cod_data_source_block 901GuillotICMMO
_cod_original_sg_symbol_H-M 'P 21'
_cod_database_code 7107342

loop_
_symmetry_equiv_pos_as_xyz
'x, y, z'
'-x, y+1/2, -z'

loop_
_atom_site_label
_atom_site_type_symbol
_atom_site_fract_x
_atom_site_fract_y
_atom_site_fract_z
_atom_site_U_iso_or_equiv
_atom_site_adp_type
_atom_site_occupancy
_atom_site_symmetry_multiplicity
_atom_site_calc_flag
_atom_site_refinement_flags
C1 C 0.53707(17) 0.09231(6) 0.70439(10) 0.02014(17) Uani 1 1 d .
H1A H 0.4081 0.0872 0.6370 0.030 Uiso 1 1 calc R
H1B H 0.5994 0.0413 0.7276 0.030 Uiso 1 1 calc R
H1C H 0.6571 0.1241 0.6724 0.030 Uiso 1 1 calc R
C2 C 0.65772(17) 0.14534(6) 0.92901(11) 0.02115(17) Uani 1 1 d .
H2A H 0.7715 0.1779 0.8928 0.032 Uiso 1 1 calc R
H2B H 0.7285 0.0962 0.9563 0.032 Uiso 1 1 calc R
H2C H 0.6029 0.1711 1.0035 0.032 Uiso 1 1 calc R
C3 C 0.26128(16) 0.08393(6) 0.88220(10) 0.01982(17) Uani 1 1 d .
H3A H 0.2123 0.1111 0.9569 0.030 Uiso 1 1 calc R
H3B H 0.3210 0.0332 0.9091 0.030 Uiso 1 1 calc R
H3C H 0.1299 0.0779 0.8165 0.030 Uiso 1 1 calc R
C4 C 0.45248(15) 0.13081(5) 0.82518(9) 0.01571(14) Uani 1 1 d .
C5 C 0.19351(14) 0.22370(5) 0.69732(8) 0.01380(13) Uani 1 1 d .
C6 C -0.00965(14) 0.32902(5) 0.57358(8) 0.01255(13) Uani 1 1 d .
H6 H 0.0050 0.3006 0.4914 0.015 Uiso 1 1 calc R
C7 C 0.02296(13) 0.41783(5) 0.55449(8) 0.01210(12) Uani 1 1 d .
H7 H 0.1851 0.4329 0.5835 0.015 Uiso 1 1 calc R
C8 C -0.26005(14) 0.32266(5) 0.61266(9) 0.01408(13) Uani 1 1 d .
H8A H -0.3716 0.3136 0.5360 0.017 Uiso 1 1 calc R
H8B H -0.2722 0.2804 0.6751 0.017 Uiso 1 1 calc R
C9 C -0.30248(14) 0.40111(5) 0.67452(8) 0.01376(13) Uani 1 1 d .
C10 C -0.04252(15) 0.44333(5) 0.41198(8) 0.01463(14) Uani 1 1 d .
H10A H -0.2030 0.4282 0.3839 0.018 Uiso 1 1 calc R
H10B H -0.0315 0.5000 0.4056 0.018 Uiso 1 1 calc R
C11 C 0.12033(14) 0.40546(5) 0.32367(8) 0.01401(14) Uani 1 1 d .
C12 C 0.12507(16) 0.35241(6) 0.09991(9) 0.01770(16) Uani 1 1 d .
C13 C 0.2049(3) 0.27109(7) 0.14325(14) 0.0333(3) Uani 1 1 d .
H13A H 0.3295 0.2750 0.2135 0.050 Uiso 1 1 calc R
H13B H 0.2601 0.2437 0.0704 0.050 Uiso 1 1 calc R
H13C H 0.0759 0.2429 0.1734 0.050 Uiso 1 1 calc R
C14 C 0.32481(19) 0.40300(7) 0.06265(10) 0.0258(2) Uani 1 1 d .
H14A H 0.2705 0.4558 0.0475 0.039 Uiso 1 1 calc R
H14B H 0.3806 0.3828 -0.0161 0.039 Uiso 1 1 calc R
H14C H 0.4500 0.4025 0.1329 0.039 Uiso 1 1 calc R
C15 C -0.0701(2) 0.34940(9) -0.01212(11) 0.0308(3) Uani 1 1 d .
H15A H -0.2012 0.3211 0.0156 0.046 Uiso 1 1 calc R
H15B H -0.0151 0.3233 -0.0863 0.046 Uiso 1 1 calc R
H15C H -0.1179 0.4018 -0.0366 0.046 Uiso 1 1 calc R
C16 C -0.13383(16) 0.53480(6) 0.67523(9) 0.01820(16) Uani 1 1 d .
H16A H -0.2365 0.5440 0.7433 0.022 Uiso 1 1 calc R
H16B H -0.1939 0.5646 0.5980 0.022 Uiso 1 1 calc R
C17 C 0.10775(19) 0.56296(6) 0.72215(10) 0.02173(18) Uani 1 1 d .
H17 H 0.1896 0.5374 0.7932 0.026 Uiso 1 1 calc R
C18 C 0.2108(2) 0.62219(7) 0.66809(13) 0.0284(2) Uani 1 1 d .
H18A H 0.1329 0.6488 0.5970 0.034 Uiso 1 1 calc R
H18B H 0.3614 0.6373 0.7011 0.034 Uiso 1 1 calc R
N1 N 0.16359(12) 0.30165(4) 0.67772(7) 0.01329(12) Uani 1 1 d .
H1 H 0.2462 0.3347 0.7264 0.016 Uiso 1 1 calc R
N2 N -0.13591(13) 0.45152(4) 0.64261(7) 0.01399(12) Uani 1 1 d .
O1 O 0.37048(11) 0.21115(4) 0.79365(7) 0.01564(12) Uani 1 1 d .
O2 O 0.07439(12) 0.17320(4) 0.63829(7) 0.01943(13) Uani 1 1 d .
O3 O -0.46270(11) 0.41741(4) 0.74153(6) 0.01762(12) Uani 1 1 d .
O4 O 0.32400(12) 0.39078(5) 0.35746(7) 0.02096(14) Uani 1 1 d .
O5 O 0.00734(11) 0.39087(4) 0.20536(6) 0.01703(12) Uani 1 1 d .

loop_
_atom_site_aniso_label
_atom_site_aniso_U_11
_atom_site_aniso_U_22
_atom_site_aniso_U_33
_atom_site_aniso_U_23
_atom_site_aniso_U_13
_atom_site_aniso_U_12
C1 0.0188(4) 0.0190(4) 0.0239(4) -0.0018(3) 0.0083(3) 0.0018(3)
C2 0.0170(3) 0.0214(4) 0.0245(4) 0.0029(3) -0.0002(3) 0.0040(3)
C3 0.0174(3) 0.0173(4) 0.0262(4) 0.0045(3) 0.0090(3) 0.0020(3)
C4 0.0137(3) 0.0143(3) 0.0196(4) 0.0024(3) 0.0043(3) 0.0030(3)
C5 0.0119(3) 0.0156(3) 0.0144(3) 0.0015(3) 0.0037(2) 0.0011(3)
C6 0.0116(3) 0.0153(3) 0.0110(3) 0.0005(3) 0.0028(2) 0.0007(3)
C7 0.0121(3) 0.0146(3) 0.0101(3) 0.0002(3) 0.0036(2) 0.0004(3)
C8 0.0110(3) 0.0167(3) 0.0148(3) 0.0000(3) 0.0029(2) -0.0009(3)
C9 0.0111(3) 0.0186(4) 0.0117(3) 0.0008(3) 0.0018(2) 0.0010(3)
C10 0.0147(3) 0.0185(4) 0.0112(3) 0.0018(3) 0.0039(2) 0.0038(3)
C11 0.0157(3) 0.0159(3) 0.0113(3) 0.0016(3) 0.0055(2) 0.0003(3)
C12 0.0190(3) 0.0205(4) 0.0150(4) -0.0046(3) 0.0080(3) -0.0007(3)
C13 0.0477(7) 0.0190(5) 0.0356(6) -0.0035(4) 0.0153(5) 0.0046(5)
C14 0.0276(4) 0.0329(5) 0.0190(4) -0.0031(4) 0.0120(3) -0.0086(4)
C15 0.0243(4) 0.0486(7) 0.0197(5) -0.0149(5) 0.0034(3) -0.0008(5)
C16 0.0191(4) 0.0167(4) 0.0195(4) -0.0040(3) 0.0053(3) 0.0018(3)
C17 0.0256(4) 0.0199(4) 0.0186(4) -0.0034(3) -0.0026(3) -0.0003(3)
C18 0.0254(5) 0.0240(5) 0.0356(6) -0.0026(4) 0.0029(4) -0.0043(4)
N1 0.0114(3) 0.0147(3) 0.0139(3) 0.0006(2) 0.0015(2) 0.0005(2)
N2 0.0143(3) 0.0157(3) 0.0128(3) -0.0018(2) 0.0051(2) -0.0004(2)
O1 0.0147(2) 0.0132(3) 0.0185(3) 0.0016(2) -0.0003(2) 0.0014(2)
O2 0.0171(3) 0.0177(3) 0.0231(3) -0.0005(2) 0.0000(2) -0.0018(2)
O3 0.0126(2) 0.0252(3) 0.0158(3) -0.0012(2) 0.00539(19) 0.0015(2)
O4 0.0144(2) 0.0326(4) 0.0167(3) 0.0015(3) 0.0052(2) 0.0045(3)
O5 0.0165(2) 0.0231(3) 0.0123(2) -0.0035(2) 0.00508(19) 0.0021(2)

loop_
_atom_type_symbol
_atom_type_description
_atom_type_scat_dispersion_real
_atom_type_scat_dispersion_imag
_atom_type_scat_source
C C 0.0033 0.0016 'International Tables Vol C Tables 4.2.6.8 and 6.1.1.4'
H H 0.0000 0.0000 'International Tables Vol C Tables 4.2.6.8 and 6.1.1.4'
N N 0.0061 0.0033 'International Tables Vol C Tables 4.2.6.8 and 6.1.1.4'
O O 0.0106 0.0060 'International Tables Vol C Tables 4.2.6.8 and 6.1.1.4'

loop_
_geom_angle_atom_site_label_1
_geom_angle_atom_site_label_2
_geom_angle_atom_site_label_3
_geom_angle
C4 C1 H1A 109.5
C4 C1 H1B 109.5
H1A C1 H1B 109.5
C4 C1 H1C 109.5
H1A C1 H1C 109.5
H1B C1 H1C 109.5
C4 C2 H2A 109.5
C4 C2 H2B 109.5
H2A C2 H2B 109.5
C4 C2 H2C 109.5
H2A C2 H2C 109.5
H2B C2 H2C 109.5
C4 C3 H3A 109.5
C4 C3 H3B 109.5
H3A C3 H3B 109.5
C4 C3 H3C 109.5
H3A C3 H3C 109.5
H3B C3 H3C 109.5
O1 C4 C2 101.95(7)
O1 C4 C1 110.24(7)
C2 C4 C1 110.27(8)
O1 C4 C3 110.23(7)
C2 C4 C3 110.80(8)
C1 C4 C3 112.82(8)
O2 C5 N1 124.43(8)
O2 C5 O1 125.88(8)
N1 C5 O1 109.67(7)
N1 C6 C8 111.92(7)
N1 C6 C7 108.99(7)
C8 C6 C7 103.40(6)
N1 C6 H6 110.8
C8 C6 H6 110.8
C7 C6 H6 110.8
N2 C7 C10 111.57(7)
N2 C7 C6 102.49(6)
C10 C7 C6 112.30(7)
N2 C7 H7 110.1
C10 C7 H7 110.1
C6 C7 H7 110.1
C9 C8 C6 104.05(7)
C9 C8 H8A 110.9
C6 C8 H8A 110.9
C9 C8 H8B 110.9
C6 C8 H8B 110.9
H8A C8 H8B 109.0
O3 C9 N2 125.29(9)
O3 C9 C8 126.43(8)
N2 C9 C8 108.28(7)
C11 C10 C7 109.99(7)
C11 C10 H10A 109.7
C7 C10 H10A 109.7
C11 C10 H10B 109.7
C7 C10 H10B 109.7
H10A C10 H10B 108.2
O4 C11 O5 125.67(8)
O4 C11 C10 123.91(8)
O5 C11 C10 110.42(7)
O5 C12 C13 109.89(8)
O5 C12 C14 110.18(8)
C13 C12 C14 112.47(9)
O5 C12 C15 101.92(7)
C13 C12 C15 111.53(10)
C14 C12 C15 110.36(9)
C12 C13 H13A 109.5
C12 C13 H13B 109.5
H13A C13 H13B 109.5
C12 C13 H13C 109.5
H13A C13 H13C 109.5
H13B C13 H13C 109.5
C12 C14 H14A 109.5
C12 C14 H14B 109.5
H14A C14 H14B 109.5
C12 C14 H14C 109.5
H14A C14 H14C 109.5
H14B C14 H14C 109.5
C12 C15 H15A 109.5
C12 C15 H15B 109.5
H15A C15 H15B 109.5
C12 C15 H15C 109.5
H15A C15 H15C 109.5
H15B C15 H15C 109.5
N2 C16 C17 111.75(8)
N2 C16 H16A 109.3
C17 C16 H16A 109.3
N2 C16 H16B 109.3
C17 C16 H16B 109.3
H16A C16 H16B 107.9
C18 C17 C16 123.49(10)
C18 C17 H17 118.3
C16 C17 H17 118.3
C17 C18 H18A 120.0
C17 C18 H18B 120.0
H18A C18 H18B 120.0
C5 N1 C6 119.34(7)
C5 N1 H1 120.3
C6 N1 H1 120.3
C9 N2 C16 123.62(7)
C9 N2 C7 113.61(7)
C16 N2 C7 122.14(7)
C5 O1 C4 120.23(7)
C11 O5 C12 121.72(7)

loop_
_geom_bond_atom_site_label_1
_geom_bond_atom_site_label_2
_geom_bond_distance
C1 C4 1.5210(13)
C1 H1A 0.9600
C1 H1B 0.9600
C1 H1C 0.9600
C2 C4 1.5192(13)
C2 H2A 0.9600
C2 H2B 0.9600
C2 H2C 0.9600
C3 C4 1.5214(13)
C3 H3A 0.9600
C3 H3B 0.9600
C3 H3C 0.9600
C4 O1 1.4726(11)
C5 O2 1.2184(11)
C5 N1 1.3522(11)
C5 O1 1.3539(10)
C6 N1 1.4536(11)
C6 C8 1.5342(11)
C6 C7 1.5406(12)
C6 H6 0.9800
C7 N2 1.4637(10)
C7 C10 1.5272(11)
C7 H7 0.9800
C8 C9 1.5098(13)
C8 H8A 0.9700
C8 H8B 0.9700
C9 O3 1.2337(10)
C9 N2 1.3501(11)
C10 C11 1.5099(12)
C10 H10A 0.9700
C10 H10B 0.9700
C11 O4 1.2087(11)
C11 O5 1.3327(10)
C12 O5 1.4827(11)
C12 C13 1.5116(16)
C12 C14 1.5142(14)
C12 C15 1.5149(14)
C13 H13A 0.9600
C13 H13B 0.9600
C13 H13C 0.9600
C14 H14A 0.9600
C14 H14B 0.9600
C14 H14C 0.9600
C15 H15A 0.9600
C15 H15B 0.9600
C15 H15C 0.9600
C16 N2 1.4580(12)
C16 C17 1.4965(15)
C16 H16A 0.9700
C16 H16B 0.9700
C17 C18 1.3201(17)
C17 H17 0.9300
C18 H18A 0.9300
C18 H18B 0.9300
N1 H1 0.8600

loop_
_geom_torsion_atom_site_label_1
_geom_torsion_atom_site_label_2
_geom_torsion_atom_site_label_3
_geom_torsion_atom_site_label_4
_geom_torsion
N1 C6 C7 N2 -91.71(7)
C8 C6 C7 N2 27.49(8)
N1 C6 C7 C10 148.44(6)
C8 C6 C7 C10 -92.36(8)
N1 C6 C8 C9 90.99(8)
C7 C6 C8 C9 -26.17(8)
C6 C8 C9 O3 -165.70(8)
C6 C8 C9 N2 15.11(9)
N2 C7 C10 C11 -178.24(7)
C6 C7 C10 C11 -63.83(9)
C7 C10 C11 O4 -32.88(12)
C7 C10 C11 O5 146.99(8)
N2 C16 C17 C18 124.44(11)
O2 C5 N1 C6 -4.63(12)
O1 C5 N1 C6 176.79(7)
C8 C6 N1 C5 76.90(9)
C7 C6 N1 C5 -169.35(7)
O3 C9 N2 C16 -4.95(14)
C8 C9 N2 C16 174.24(8)
O3 C9 N2 C7 -176.01(8)
C8 C9 N2 C7 3.19(9)
C17 C16 N2 C9 138.18(9)
C17 C16 N2 C7 -51.50(11)
C10 C7 N2 C9 100.46(8)
C6 C7 N2 C9 -19.90(9)
C10 C7 N2 C16 -70.75(10)
C6 C7 N2 C16 168.90(7)
O2 C5 O1 C4 7.15(12)
N1 C5 O1 C4 -174.29(7)
C2 C4 O1 C5 176.19(7)
C1 C4 O1 C5 59.10(10)
C3 C4 O1 C5 -66.11(10)
O4 C11 O5 C12 1.01(14)
C10 C11 O5 C12 -178.87(8)
C13 C12 O5 C11 61.93(12)
C14 C12 O5 C11 -62.53(11)
C15 C12 O5 C11 -179.69(9)
